data_7111329
loop_
_publ_author_name
'Kim, Ju Chang'
'Cho, Jaeheung'
'Kim, Hyojin'
'Lough, Alan J.'

_publ_section_title
;
 Isolation and characterization of the first stable bicarbonato complex in
 a nickel(ii) system: identification of unusual monodentate
 coordinationElectronic Supplementary Information (ESI) available:
 synthetic procedures for L and [Ni(L)]&#xFFFD;2ClO4, electronic spectra
 and X-ray crystallographic data for 1 and 2. See
 http://www.rsc.org/suppdata/cc/b4/b405695g/
;
_journal_issue 16
_journal_name_full 'Chemical Communications'
_journal_page_first 1796
_journal_page_last 1797
_journal_paper_doi 10.1039/b405695g
_journal_year 2004
_chemical_formula_moiety 'C20 H40 N4 Ni, 2(C H O3)'
_chemical_formula_sum 'C22 H42 N4 Ni O6'
_chemical_formula_weight 517.31
_chemical_name_systematic
;
?
;
_space_group_IT_number 14
_symmetry_cell_setting monoclinic
_symmetry_space_group_name_Hall '-P 2yn'
_symmetry_space_group_name_H-M 'P 1 21/n 1'
_atom_sites_solution_hydrogens geom
_atom_sites_solution_primary direct
_atom_sites_solution_secondary difmap
_audit_creation_method SHELXL-97
_cell_angle_alpha 90.00
_cell_angle_beta 102.9710(16)
_cell_angle_gamma 90.00
_cell_formula_units_Z 2
_cell_length_a 9.3483(3)
_cell_length_b 9.9583(3)
_cell_length_c 12.8621(4)
_cell_measurement_reflns_used 15100
_cell_measurement_temperature 150(1)
_cell_measurement_theta_max 27.5
_cell_measurement_theta_min 2.6
_cell_volume 1166.82(6)
_computing_cell_refinement 'Denzo-SMN (Otwinowski & Minor, 1997)'
_computing_data_collection 'Collect (Nonius BV, 1997-2002)'
_computing_data_reduction Denzo-SMN
_computing_molecular_graphics 'SHELXTL V6.12'
_computing_publication_material 'SHELXTL V6.12'
_computing_structure_refinement 'SHELXTL V6.12(Sheldrick, 2001)'
_computing_structure_solution 'SIR-92 (Altomare et al., 1993)'
_diffrn_ambient_temperature 150(1)
_diffrn_detector_area_resol_mean 9
_diffrn_measured_fraction_theta_full 0.990
_diffrn_measured_fraction_theta_max 0.990
_diffrn_measurement_device_type 'Nonius KappaCCD'
_diffrn_measurement_method '\f scans and \w scans with \k offsets'
_diffrn_radiation_monochromator graphite
_diffrn_radiation_source 'fine-focus sealed tube'
_diffrn_radiation_type MoK\a
_diffrn_radiation_wavelength 0.71073
_diffrn_reflns_av_R_equivalents 0.0348
_diffrn_reflns_av_sigmaI/netI 0.0317
_diffrn_reflns_limit_h_max 11
_diffrn_reflns_limit_h_min -12
_diffrn_reflns_limit_k_max 12
_diffrn_reflns_limit_k_min -11
_diffrn_reflns_limit_l_max 16
_diffrn_reflns_limit_l_min -15
_diffrn_reflns_number 8287
_diffrn_reflns_theta_full 27.48
_diffrn_reflns_theta_max 27.48
_diffrn_reflns_theta_min 3.19
_diffrn_standards_decay_% 0
_diffrn_standards_interval_count 0
_diffrn_standards_interval_time 0
_diffrn_standards_number 0
_exptl_absorpt_coefficient_mu 0.878
_exptl_absorpt_correction_T_max 0.825
_exptl_absorpt_correction_T_min 0.730
_exptl_absorpt_correction_type multi-scan
_exptl_absorpt_process_details
;
multi-scan from symmetry-related measurements
Sortav (Blessing 1995)
;
_exptl_crystal_density_diffrn 1.472
_exptl_crystal_density_method 'not measured'
_exptl_crystal_description block
_exptl_crystal_F_000 556
_exptl_crystal_size_max 0.36
_exptl_crystal_size_mid 0.26
_exptl_crystal_size_min 0.22
_refine_diff_density_max 0.457
_refine_diff_density_min -0.918
_refine_diff_density_rms 0.094
_refine_ls_extinction_method none
_refine_ls_goodness_of_fit_ref 1.070
_refine_ls_hydrogen_treatment mixed
_refine_ls_matrix_type full
_refine_ls_number_parameters 156
_refine_ls_number_reflns 2655
_refine_ls_number_restraints 1
_refine_ls_restrained_S_all 1.069
_refine_ls_R_factor_all 0.0475
_refine_ls_R_factor_gt 0.0427
_refine_ls_shift/su_max 0.001
_refine_ls_shift/su_mean 0.000
_refine_ls_structure_factor_coef Fsqd
_refine_ls_weighting_details 'calc w=1/[\s^2^(Fo^2^)+(0.0779P)^2^+1.4657P] where P=(Fo^2^+2Fc^2^)/3'
_refine_ls_weighting_scheme calc
_refine_ls_wR_factor_gt 0.1320
_refine_ls_wR_factor_ref 0.1360
_reflns_number_gt 2365
_reflns_number_total 2655
_reflns_threshold_expression I>2\s(I)
_cod_data_source_file b405695gsup1.cif
_cod_data_source_block k0440
_cod_depositor_comments
;
The following automatic conversions were performed:

'_symmetry_cell_setting' value 'Monoclinic' changed to 'monoclinic'
according to /home/saulius/struct/CIF-dictionaries/cif_core.dic
dictionary named 'cif_core.dic' version 2.4.2 from 2011-04-26.

Automatic conversion script
Id: cif_fix_values 1891 2012-01-12 08:04:46Z andrius 
;
_cod_original_sg_symbol_H-M 'P 21/n'
_cod_database_code 7111329

loop_
_symmetry_equiv_pos_as_xyz
'x, y, z'
'-x+1/2, y+1/2, -z+1/2'
'-x, -y, -z'
'x-1/2, -y-1/2, z-1/2'

loop_
_atom_site_label
_atom_site_type_symbol
_atom_site_fract_x
_atom_site_fract_y
_atom_site_fract_z
_atom_site_U_iso_or_equiv
_atom_site_adp_type
_atom_site_occupancy
_atom_site_symmetry_multiplicity
_atom_site_calc_flag
_atom_site_refinement_flags
Ni1 Ni 0.5000 0.5000 0.5000 0.01562(17) Uani 1 2 d S
N1 N 0.46533(19) 0.57998(18) 0.35692(13) 0.0129(4) Uani 1 1 d .
H1 H 0.3691 0.5574 0.3247 0.015 Uiso 1 1 calc R
N2 N 0.56489(19) 0.34104(17) 0.43535(14) 0.0126(4) Uani 1 1 d .
H2 H 0.6667 0.3448 0.4558 0.015 Uiso 1 1 calc R
C1 C 0.4757(3) 0.7265(2) 0.33877(17) 0.0179(4) Uani 1 1 d .
H1A H 0.4288 0.7470 0.2635 0.021 Uiso 1 1 calc R
H1B H 0.5804 0.7522 0.3509 0.021 Uiso 1 1 calc R
C2 C 0.4030(3) 0.8094(2) 0.41108(18) 0.0193(5) Uani 1 1 d .
H2A H 0.2984 0.7832 0.3986 0.023 Uiso 1 1 calc R
H2B H 0.4067 0.9052 0.3911 0.023 Uiso 1 1 calc R
C3 C 0.4723(2) 0.7948(2) 0.52966(17) 0.0165(4) Uani 1 1 d .
H3 H 0.4266 0.8631 0.5691 0.020 Uiso 1 1 calc R
C4 C 0.6374(3) 0.8168(2) 0.55758(19) 0.0222(5) Uani 1 1 d .
H4A H 0.6706 0.8306 0.6347 0.033 Uiso 1 1 calc R
H4B H 0.6616 0.8960 0.5197 0.033 Uiso 1 1 calc R
H4C H 0.6866 0.7378 0.5364 0.033 Uiso 1 1 calc R
C5 C 0.5576(2) 0.50311(19) 0.29668(18) 0.0126(4) Uani 1 1 d .
H5A H 0.6628 0.5244 0.3285 0.015 Uiso 1 1 calc R
C6 C 0.5280(3) 0.5335(3) 0.17724(17) 0.0182(4) Uani 1 1 d .
H6A H 0.4236 0.5159 0.1438 0.022 Uiso 1 1 calc R
H6B H 0.5487 0.6293 0.1661 0.022 Uiso 1 1 calc R
C7 C 0.6264(2) 0.4445(2) 0.12601(17) 0.0202(5) Uani 1 1 d .
H7A H 0.6080 0.4640 0.0487 0.024 Uiso 1 1 calc R
H7B H 0.7307 0.4646 0.1580 0.024 Uiso 1 1 calc R
C8 C 0.5957(3) 0.2966(2) 0.14277(18) 0.0206(5) Uani 1 1 d .
H8A H 0.6596 0.2401 0.1089 0.025 Uiso 1 1 calc R
H8B H 0.4923 0.2758 0.1085 0.025 Uiso 1 1 calc R
C9 C 0.6243(2) 0.2642(2) 0.26212(17) 0.0189(4) Uani 1 1 d .
H9A H 0.5987 0.1693 0.2719 0.023 Uiso 1 1 calc R
H9B H 0.7298 0.2766 0.2950 0.023 Uiso 1 1 calc R
C10 C 0.5328(2) 0.3559(2) 0.31700(16) 0.0135(4) Uani 1 1 d .
H10A H 0.4267 0.3350 0.2881 0.016 Uiso 1 1 calc R
C11 C 0.1064(3) 0.5018(2) 0.3816(2) 0.0172(5) Uani 1 1 d .
O1 O 0.15727(18) 0.5444(2) 0.47526(14) 0.0260(4) Uani 1 1 d .
O2 O -0.02701(19) 0.4429(2) 0.36196(14) 0.0266(4) Uani 1 1 d D
O3 O 0.1663(2) 0.50940(18) 0.30471(15) 0.0258(4) Uani 1 1 d .
H1O H -0.061(3) 0.451(4) 0.4148(16) 0.032(8) Uiso 1 1 d D

loop_
_atom_site_aniso_label
_atom_site_aniso_U_11
_atom_site_aniso_U_22
_atom_site_aniso_U_33
_atom_site_aniso_U_23
_atom_site_aniso_U_13
_atom_site_aniso_U_12
Ni1 0.0174(2) 0.0149(2) 0.0142(2) -0.00010(13) 0.00279(16) 0.00005(13)
N1 0.0145(8) 0.0130(8) 0.0114(8) 0.0002(7) 0.0033(6) 0.0000(7)
N2 0.0145(8) 0.0118(8) 0.0117(8) -0.0003(7) 0.0030(6) -0.0001(6)
C1 0.0254(11) 0.0137(10) 0.0153(10) 0.0014(8) 0.0061(8) -0.0010(8)
C2 0.0264(11) 0.0129(10) 0.0183(10) 0.0030(8) 0.0041(9) 0.0049(8)
C3 0.0231(11) 0.0107(9) 0.0173(10) 0.0010(8) 0.0083(8) -0.0009(8)
C4 0.0247(11) 0.0208(11) 0.0214(11) -0.0016(9) 0.0058(9) -0.0082(9)
C5 0.0127(10) 0.0151(10) 0.0100(9) 0.0000(7) 0.0024(8) 0.0002(7)
C6 0.0190(10) 0.0245(11) 0.0113(10) 0.0016(9) 0.0036(8) 0.0015(9)
C7 0.0194(10) 0.0295(13) 0.0125(10) 0.0004(9) 0.0054(8) 0.0014(9)
C8 0.0206(11) 0.0268(12) 0.0151(10) -0.0067(9) 0.0055(8) 0.0001(9)
C9 0.0208(10) 0.0193(10) 0.0171(10) -0.0033(8) 0.0057(8) 0.0014(8)
C10 0.0136(9) 0.0153(10) 0.0112(9) -0.0024(7) 0.0017(7) -0.0009(7)
C11 0.0128(10) 0.0164(11) 0.0203(11) -0.0002(8) -0.0003(9) 0.0000(7)
O1 0.0174(8) 0.0406(11) 0.0185(8) -0.0033(8) 0.0009(6) -0.0096(8)
O2 0.0188(8) 0.0375(11) 0.0231(9) -0.0095(8) 0.0042(7) -0.0113(8)
O3 0.0183(9) 0.0386(11) 0.0208(9) -0.0047(7) 0.0048(7) -0.0050(7)

loop_
_atom_type_symbol
_atom_type_description
_atom_type_scat_dispersion_real
_atom_type_scat_dispersion_imag
_atom_type_scat_source
C C 0.0033 0.0016 'International Tables Vol C Tables 4.2.6.8 and 6.1.1.4'
H H 0.0000 0.0000 'International Tables Vol C Tables 4.2.6.8 and 6.1.1.4'
N N 0.0061 0.0033 'International Tables Vol C Tables 4.2.6.8 and 6.1.1.4'
O O 0.0106 0.0060 'International Tables Vol C Tables 4.2.6.8 and 6.1.1.4'
Ni Ni 0.3393 1.1124 'International Tables Vol C Tables 4.2.6.8 and 6.1.1.4'

loop_
_geom_angle_atom_site_label_1
_geom_angle_atom_site_label_2
_geom_angle_atom_site_label_3
_geom_angle
_geom_angle_site_symmetry_1
_geom_angle_site_symmetry_3
N2 Ni1 N2 180.00(9) . 3_666
N2 Ni1 N1 86.06(7) . .
N2 Ni1 N1 93.94(7) 3_666 .
N2 Ni1 N1 93.94(7) . 3_666
N2 Ni1 N1 86.06(7) 3_666 3_666
N1 Ni1 N1 180.0 . 3_666
C1 N1 C5 110.90(16) . .
C1 N1 Ni1 122.89(13) . .
C5 N1 Ni1 106.57(12) . .
C3 N2 C10 113.02(16) 3_666 .
C3 N2 Ni1 119.52(13) 3_666 .
C10 N2 Ni1 110.16(12) . .
N1 C1 C2 112.67(18) . .
C1 C2 C3 114.46(18) . .
N2 C3 C4 110.62(18) 3_666 .
N2 C3 C2 108.26(17) 3_666 .
C4 C3 C2 113.79(19) . .
N1 C5 C10 106.14(17) . .
N1 C5 C6 115.12(17) . .
C10 C5 C6 111.39(18) . .
C7 C6 C5 109.13(18) . .
C8 C7 C6 110.41(19) . .
C7 C8 C9 110.41(18) . .
C10 C9 C8 110.30(18) . .
N2 C10 C5 105.58(16) . .
N2 C10 C9 114.02(17) . .
C5 C10 C9 112.06(18) . .
O3 C11 O1 126.7(2) . .
O3 C11 O2 116.1(2) . .
O1 C11 O2 117.3(2) . .

loop_
_geom_bond_atom_site_label_1
_geom_bond_atom_site_label_2
_geom_bond_distance
_geom_bond_site_symmetry_2
Ni1 N2 1.9472(17) .
Ni1 N2 1.9472(17) 3_666
Ni1 N1 1.9643(17) .
Ni1 N1 1.9643(17) 3_666
N1 C1 1.484(3) .
N1 C5 1.493(3) .
N2 C3 1.491(3) 3_666
N2 C10 1.491(3) .
C1 C2 1.514(3) .
C2 C3 1.524(3) .
C3 N2 1.491(3) 3_666
C3 C4 1.521(3) .
C5 C10 1.516(3) .
C5 C6 1.529(3) .
C6 C7 1.529(3) .
C7 C8 1.526(3) .
C8 C9 1.532(3) .
C9 C10 1.528(3) .
C11 O3 1.244(3) .
C11 O1 1.265(3) .
C11 O2 1.350(3) .

loop_
_geom_hbond_atom_site_label_D
_geom_hbond_atom_site_label_H
_geom_hbond_atom_site_label_A
_geom_hbond_distance_DH
_geom_hbond_distance_HA
_geom_hbond_distance_DA
_geom_hbond_angle_DHA
_geom_hbond_site_symmetry_A
N1 H1 O3 0.93 1.92 2.814(3) 161.8 .
N2 H2 O1 0.93 2.01 2.834(2) 146.1 3_666
O2 H1O O1 0.819(5) 1.836(7) 2.651(3) 173(4) 3_566
